data_1560368
loop_
_publ_author_name
'Yang, Yong'
'Ertem, Mehmed Z.'
'Duan, Lele'

_publ_section_title
;
 An amide-based second coordination sphere promotes the dimer pathway of
 Mn-catalyzed CO2-to-CO reduction at low overpotential
;
_journal_issue 13
_journal_name_full 'Chemical Science'
_journal_page_first 4779
_journal_page_last 4788
_journal_paper_doi 10.1039/D0SC05679K
_journal_volume 12
_journal_year 2021
_chemical_formula_moiety 'C16 H13 Br Mn N3 O4'
_chemical_formula_sum 'C16 H13 Br Mn N3 O4'
_chemical_formula_weight 446.14
_space_group_crystal_system monoclinic
_space_group_IT_number 14
_space_group_name_Hall '-P 2yn'
_space_group_name_H-M_alt 'P 1 21/n 1'
_atom_sites_solution_hydrogens geom
_atom_sites_solution_primary dual
_audit_creation_date 2019-03-01
_audit_creation_method
;
Olex2 1.2
(compiled 2018.05.29 svn.r3508 for OlexSys, GUI svn.r5506)
;
_audit_update_record
;
2019-12-06 deposited with the CCDC.	2021-02-08 downloaded from the CCDC.
;
_cell_angle_alpha 90
_cell_angle_beta 94.0480(10)
_cell_angle_gamma 90
_cell_formula_units_Z 4
_cell_length_a 10.5955(4)
_cell_length_b 10.5011(4)
_cell_length_c 15.0027(6)
_cell_measurement_reflns_used 9959
_cell_measurement_temperature 100
_cell_measurement_theta_max 27.50
_cell_measurement_theta_min 2.37
_cell_volume 1665.10(11)
_computing_cell_refinement 'SAINT V8.38A (?, 2016)'
_computing_data_reduction 'SAINT V8.38A (?, 2016)'
_computing_molecular_graphics 'Olex2 (Dolomanov et al., 2009)'
_computing_publication_material 'Olex2 (Dolomanov et al., 2009)'
_computing_structure_refinement 'ShelXL (Sheldrick, 2015)'
_computing_structure_solution 'ShelXT (Sheldrick, 2015)'
_diffrn_ambient_temperature 100.03
_diffrn_detector 'Bruker PHOTO 100 area detector'
_diffrn_detector_area_resol_mean 7.9
_diffrn_detector_type 'CCD area detector'
_diffrn_measured_fraction_theta_full 1.000
_diffrn_measured_fraction_theta_max 0.999
_diffrn_measurement_device 'three-circle diffractometer'
_diffrn_measurement_device_type 'Bruker SMART APEX2 area detector'
_diffrn_measurement_method '\w and \f scans'
_diffrn_radiation_monochromator 'mirror optics'
_diffrn_radiation_probe x-ray
_diffrn_radiation_type MoK\a
_diffrn_radiation_wavelength 0.71073
_diffrn_reflns_av_R_equivalents 0.0393
_diffrn_reflns_av_unetI/netI 0.0237
_diffrn_reflns_Laue_measured_fraction_full 1.000
_diffrn_reflns_Laue_measured_fraction_max 0.999
_diffrn_reflns_limit_h_max 13
_diffrn_reflns_limit_h_min -13
_diffrn_reflns_limit_k_max 13
_diffrn_reflns_limit_k_min -13
_diffrn_reflns_limit_l_max 19
_diffrn_reflns_limit_l_min -19
_diffrn_reflns_number 26780
_diffrn_reflns_point_group_measured_fraction_full 1.000
_diffrn_reflns_point_group_measured_fraction_max 0.999
_diffrn_reflns_theta_full 25.242
_diffrn_reflns_theta_max 27.543
_diffrn_reflns_theta_min 2.279
_diffrn_source 'microfocus sealed X-ray tube'
_diffrn_source_type 'Incoatec I\ms'
_diffrn_standards_number 0
_exptl_absorpt_coefficient_mu 3.219
_exptl_absorpt_correction_T_max 0.7456
_exptl_absorpt_correction_T_min 0.6091
_exptl_absorpt_correction_type multi-scan
_exptl_absorpt_process_details
'SADABS-2016/2 (Bruker,2016/2) was used for absorption correction. wR2(int) was 0.0794 before and 0.0496 after correction. The Ratio of minimum to maximum transmission is 0.8169. The \l/2 correction factor is Not present.'
_exptl_crystal_colour orange
_exptl_crystal_colour_primary orange
_exptl_crystal_density_diffrn 1.780
_exptl_crystal_description block
_exptl_crystal_F_000 888
_exptl_crystal_size_max 0.28
_exptl_crystal_size_mid 0.24
_exptl_crystal_size_min 0.2
_refine_diff_density_max 0.381
_refine_diff_density_min -0.312
_refine_diff_density_rms 0.064
_refine_ls_extinction_coef 0.0016(3)
_refine_ls_extinction_expression Fc^*^=kFc[1+0.001xFc^2^\l^3^/sin(2\q)]^-1/4^
_refine_ls_extinction_method 'SHELXL-2018/3 (Sheldrick 2018)'
_refine_ls_goodness_of_fit_ref 1.023
_refine_ls_hydrogen_treatment constr
_refine_ls_matrix_type full
_refine_ls_number_parameters 229
_refine_ls_number_reflns 3848
_refine_ls_number_restraints 0
_refine_ls_restrained_S_all 1.023
_refine_ls_R_factor_all 0.0293
_refine_ls_R_factor_gt 0.0227
_refine_ls_shift/su_max 0.001
_refine_ls_shift/su_mean 0.000
_refine_ls_structure_factor_coef Fsqd
_refine_ls_weighting_details 'w=1/[\s^2^(Fo^2^)+(0.0190P)^2^+1.4295P] where P=(Fo^2^+2Fc^2^)/3'
_refine_ls_weighting_scheme calc
_refine_ls_wR_factor_gt 0.0491
_refine_ls_wR_factor_ref 0.0515
_reflns_Friedel_coverage 0.000
_reflns_number_gt 3407
_reflns_number_total 3848
_reflns_threshold_expression 'I > 2\s(I)'
_cod_data_source_file d0sc05679k3.cif
_cod_data_source_block cxy0649_0m
_cod_depositor_comments 'Adding full bibliography for 1560367--1560369.cif.'
_cod_database_code 1560368
_shelx_shelxl_version_number 2018/3
_shelx_space_group_comment
;
The symmetry employed for this shelxl refinement is uniquely defined
by the following loop, which should always be used as a source of
symmetry information in preference to the above space-group names.
They are only intended as comments.
;
_shelx_estimated_absorpt_t_max 0.565
_shelx_estimated_absorpt_t_min 0.466
_olex2_refinement_description
;
1. Fixed Uiso
 At 1.2 times of:
  All C(H) groups
 At 1.5 times of:
  All C(H,H,H) groups
2.a Aromatic/amide H refined with riding coordinates:
 C5(H5), C6(H6), C7(H7), C11(H11), C12(H12), C13(H13), C14(H14)
2.b Idealised Me refined as rotating group:
 C9(H9A,H9B,H9C), C10(H10A,H10B,H10C)
;
_olex2_submission_special_instructions 'No special instructions were received'

loop_
_space_group_symop_operation_xyz
'x, y, z'
'-x+1/2, y+1/2, -z+1/2'
'-x, -y, -z'
'x-1/2, -y-1/2, z-1/2'

loop_
_atom_site_label
_atom_site_type_symbol
_atom_site_fract_x
_atom_site_fract_y
_atom_site_fract_z
_atom_site_U_iso_or_equiv
_atom_site_adp_type
_atom_site_occupancy
_atom_site_site_symmetry_order
_atom_site_calc_flag
_atom_site_refinement_flags_posn
_atom_site_refinement_flags_adp
_atom_site_refinement_flags_occupancy
_atom_site_disorder_assembly
_atom_site_disorder_group
Br1 Br 0.53174(2) 0.69675(2) 0.29635(2) 0.01817(6) Uani 1 1 d . . . . .
Mn1 Mn 0.57111(2) 0.48414(2) 0.22272(2) 0.01316(7) Uani 1 1 d . . . . .
O1 O 0.41044(13) 0.57841(14) 0.06663(9) 0.0244(3) Uani 1 1 d . . . . .
O2 O 0.30345(13) 0.31371(12) 0.14047(9) 0.0205(3) Uani 1 1 d . . . . .
O3 O 0.60264(13) 0.24177(13) 0.12876(10) 0.0250(3) Uani 1 1 d . . . . .
O4 O 0.77954(14) 0.59741(15) 0.12866(10) 0.0298(3) Uani 1 1 d . . . . .
N1 N 0.68667(14) 0.43594(14) 0.33242(10) 0.0142(3) Uani 1 1 d . . . . .
N2 N 0.44205(13) 0.40731(13) 0.30713(9) 0.0130(3) Uani 1 1 d . . . . .
N3 N 0.17196(14) 0.47574(14) 0.17318(10) 0.0160(3) Uani 1 1 d . . . . .
C1 C 0.46686(17) 0.53899(17) 0.12867(12) 0.0178(4) Uani 1 1 d . . . . .
C2 C 0.62965(16) 0.39631(16) 0.40550(12) 0.0141(3) Uani 1 1 d . . . . .
C3 C 0.49150(16) 0.38191(16) 0.39156(12) 0.0136(3) Uani 1 1 d . . . . .
C4 C 0.31728(16) 0.38548(16) 0.28958(12) 0.0142(3) Uani 1 1 d . . . . .
C5 C 0.23916(17) 0.34157(17) 0.35341(12) 0.0165(4) Uani 1 1 d . . . . .
H5 H 0.151943 0.326486 0.337972 0.020 Uiso 1 1 calc R . . . .
C6 C 0.28953(17) 0.31991(17) 0.43989(12) 0.0173(4) Uani 1 1 d . . . . .
H6 H 0.237392 0.291939 0.485011 0.021 Uiso 1 1 calc R . . . .
C7 C 0.41775(17) 0.34009(17) 0.45882(12) 0.0155(4) Uani 1 1 d . . . . .
H7 H 0.455092 0.325449 0.517360 0.019 Uiso 1 1 calc R . . . .
C8 C 0.26425(16) 0.39088(17) 0.19342(12) 0.0156(4) Uani 1 1 d . . . . .
C9 C 0.10546(19) 0.47098(19) 0.08450(13) 0.0227(4) Uani 1 1 d . . . . .
H9A H 0.149146 0.411904 0.046554 0.034 Uiso 1 1 calc GR . . . .
H9B H 0.104184 0.556154 0.057755 0.034 Uiso 1 1 calc GR . . . .
H9C H 0.018481 0.441695 0.089742 0.034 Uiso 1 1 calc GR . . . .
C10 C 0.12581(19) 0.56639(18) 0.23663(13) 0.0218(4) Uani 1 1 d . . . . .
H10A H 0.060235 0.526028 0.269890 0.033 Uiso 1 1 calc GR . . . .
H10B H 0.090140 0.640693 0.204351 0.033 Uiso 1 1 calc GR . . . .
H10C H 0.195986 0.593489 0.278379 0.033 Uiso 1 1 calc GR . . . .
C11 C 0.69790(17) 0.36564(17) 0.48525(12) 0.0160(4) Uani 1 1 d . . . . .
H11 H 0.655306 0.339206 0.535724 0.019 Uiso 1 1 calc R . . . .
C12 C 0.82878(17) 0.37412(17) 0.49019(12) 0.0182(4) Uani 1 1 d . . . . .
H12 H 0.877411 0.353114 0.543795 0.022 Uiso 1 1 calc R . . . .
C13 C 0.88695(17) 0.41379(18) 0.41538(13) 0.0195(4) Uani 1 1 d . . . . .
H13 H 0.976491 0.420503 0.416891 0.023 Uiso 1 1 calc R . . . .
C14 C 0.81347(17) 0.44366(18) 0.33825(12) 0.0184(4) Uani 1 1 d . . . . .
H14 H 0.854529 0.470786 0.287262 0.022 Uiso 1 1 calc R . . . .
C15 C 0.59117(17) 0.33394(18) 0.16637(12) 0.0177(4) Uani 1 1 d . . . . .
C16 C 0.69797(18) 0.55397(18) 0.16528(12) 0.0193(4) Uani 1 1 d . . . . .

loop_
_atom_site_aniso_label
_atom_site_aniso_U_11
_atom_site_aniso_U_22
_atom_site_aniso_U_33
_atom_site_aniso_U_23
_atom_site_aniso_U_13
_atom_site_aniso_U_12
Br1 0.02408(10) 0.01518(10) 0.01518(10) 0.00009(7) 0.00095(7) 0.00217(7)
Mn1 0.01454(13) 0.01423(13) 0.01079(13) 0.00121(10) 0.00138(10) 0.00131(10)
O1 0.0257(7) 0.0302(8) 0.0170(7) 0.0054(6) -0.0005(6) 0.0069(6)
O2 0.0246(7) 0.0218(7) 0.0150(6) -0.0036(5) -0.0004(5) 0.0033(6)
O3 0.0249(7) 0.0218(7) 0.0286(8) -0.0021(6) 0.0031(6) 0.0036(6)
O4 0.0266(8) 0.0342(8) 0.0297(8) 0.0104(7) 0.0101(6) -0.0018(6)
N1 0.0150(7) 0.0130(7) 0.0146(7) 0.0004(6) 0.0010(6) 0.0011(6)
N2 0.0148(7) 0.0117(7) 0.0123(7) 0.0000(6) 0.0002(6) 0.0007(6)
N3 0.0168(7) 0.0157(7) 0.0151(8) 0.0002(6) -0.0028(6) -0.0002(6)
C1 0.0190(9) 0.0173(9) 0.0175(9) -0.0017(7) 0.0045(7) 0.0017(7)
C2 0.0156(8) 0.0110(8) 0.0157(9) -0.0016(7) 0.0004(7) -0.0001(7)
C3 0.0154(8) 0.0108(8) 0.0144(8) -0.0002(6) 0.0004(7) 0.0010(7)
C4 0.0148(8) 0.0132(8) 0.0144(9) -0.0021(7) -0.0007(7) 0.0022(7)
C5 0.0139(8) 0.0180(9) 0.0177(9) -0.0008(7) 0.0015(7) -0.0001(7)
C6 0.0187(9) 0.0181(9) 0.0158(9) -0.0001(7) 0.0051(7) -0.0011(7)
C7 0.0184(9) 0.0165(8) 0.0115(8) -0.0003(7) -0.0001(7) 0.0002(7)
C8 0.0147(8) 0.0164(8) 0.0155(9) 0.0006(7) -0.0003(7) -0.0034(7)
C9 0.0252(10) 0.0227(10) 0.0189(10) 0.0032(8) -0.0082(8) -0.0009(8)
C10 0.0228(10) 0.0186(9) 0.0244(10) 0.0006(8) 0.0040(8) 0.0032(8)
C11 0.0188(9) 0.0147(8) 0.0146(9) 0.0008(7) 0.0009(7) 0.0001(7)
C12 0.0191(9) 0.0170(9) 0.0176(9) 0.0002(7) -0.0039(7) 0.0004(7)
C13 0.0129(8) 0.0217(9) 0.0237(10) -0.0003(8) -0.0008(7) 0.0005(7)
C14 0.0168(9) 0.0208(9) 0.0177(9) 0.0011(7) 0.0029(7) -0.0003(7)
C15 0.0157(9) 0.0251(10) 0.0126(9) 0.0032(8) 0.0023(7) 0.0005(7)
C16 0.0222(9) 0.0199(9) 0.0154(9) 0.0019(7) -0.0008(7) 0.0033(8)

loop_
_atom_type_symbol
_atom_type_description
_atom_type_scat_dispersion_real
_atom_type_scat_dispersion_imag
_atom_type_scat_source
C C 0.0033 0.0016 'International Tables Vol C Tables 4.2.6.8 and 6.1.1.4'
H H 0.0000 0.0000 'International Tables Vol C Tables 4.2.6.8 and 6.1.1.4'
Br Br -0.2901 2.4595 'International Tables Vol C Tables 4.2.6.8 and 6.1.1.4'
Mn Mn 0.3368 0.7283 'International Tables Vol C Tables 4.2.6.8 and 6.1.1.4'
N N 0.0061 0.0033 'International Tables Vol C Tables 4.2.6.8 and 6.1.1.4'
O O 0.0106 0.0060 'International Tables Vol C Tables 4.2.6.8 and 6.1.1.4'

loop_
_geom_angle_atom_site_label_1
_geom_angle_atom_site_label_2
_geom_angle_atom_site_label_3
_geom_angle
_geom_angle_site_symmetry_1
_geom_angle_site_symmetry_3
_geom_angle_publ_flag
N1 Mn1 Br1 88.56(4) . . ?
N1 Mn1 N2 78.28(6) . . ?
N2 Mn1 Br1 86.63(4) . . ?
C1 Mn1 Br1 87.12(6) . . ?
C1 Mn1 N1 175.67(7) . . ?
C1 Mn1 N2 101.79(7) . . ?
C15 Mn1 Br1 176.82(6) . . ?
C15 Mn1 N1 94.41(7) . . ?
C15 Mn1 N2 92.87(7) . . ?
C15 Mn1 C1 89.92(8) . . ?
C16 Mn1 Br1 90.07(6) . . ?
C16 Mn1 N1 93.50(7) . . ?
C16 Mn1 N2 171.21(7) . . ?
C16 Mn1 C1 86.16(8) . . ?
C16 Mn1 C15 90.87(8) . . ?
C2 N1 Mn1 116.86(11) . . ?
C14 N1 Mn1 125.25(12) . . ?
C14 N1 C2 117.86(15) . . ?
C3 N2 Mn1 114.44(11) . . ?
C4 N2 Mn1 128.41(12) . . ?
C4 N2 C3 117.08(15) . . ?
C8 N3 C9 118.69(15) . . ?
C8 N3 C10 124.02(15) . . ?
C10 N3 C9 117.08(15) . . ?
O1 C1 Mn1 173.98(17) . . ?
N1 C2 C3 114.37(15) . . ?
N1 C2 C11 122.20(16) . . ?
C11 C2 C3 123.35(16) . . ?
N2 C3 C2 115.17(15) . . ?
N2 C3 C7 122.53(16) . . ?
C7 C3 C2 122.25(16) . . ?
N2 C4 C5 123.07(16) . . ?
N2 C4 C8 118.22(15) . . ?
C5 C4 C8 118.11(16) . . ?
C4 C5 H5 120.3 . . ?
C6 C5 C4 119.42(17) . . ?
C6 C5 H5 120.3 . . ?
C5 C6 H6 120.8 . . ?
C7 C6 C5 118.31(17) . . ?
C7 C6 H6 120.8 . . ?
C3 C7 H7 120.2 . . ?
C6 C7 C3 119.55(17) . . ?
C6 C7 H7 120.2 . . ?
O2 C8 N3 124.49(17) . . ?
O2 C8 C4 118.22(16) . . ?
N3 C8 C4 117.17(16) . . ?
N3 C9 H9A 109.5 . . ?
N3 C9 H9B 109.5 . . ?
N3 C9 H9C 109.5 . . ?
H9A C9 H9B 109.5 . . ?
H9A C9 H9C 109.5 . . ?
H9B C9 H9C 109.5 . . ?
N3 C10 H10A 109.5 . . ?
N3 C10 H10B 109.5 . . ?
N3 C10 H10C 109.5 . . ?
H10A C10 H10B 109.5 . . ?
H10A C10 H10C 109.5 . . ?
H10B C10 H10C 109.5 . . ?
C2 C11 H11 120.4 . . ?
C12 C11 C2 119.23(17) . . ?
C12 C11 H11 120.4 . . ?
C11 C12 H12 120.7 . . ?
C13 C12 C11 118.53(17) . . ?
C13 C12 H12 120.7 . . ?
C12 C13 H13 120.3 . . ?
C12 C13 C14 119.36(17) . . ?
C14 C13 H13 120.3 . . ?
N1 C14 C13 122.81(17) . . ?
N1 C14 H14 118.6 . . ?
C13 C14 H14 118.6 . . ?
O3 C15 Mn1 177.92(17) . . ?
O4 C16 Mn1 179.33(17) . . ?

loop_
_geom_bond_atom_site_label_1
_geom_bond_atom_site_label_2
_geom_bond_distance
_geom_bond_site_symmetry_2
_geom_bond_publ_flag
Br1 Mn1 2.5385(3) . ?
Mn1 N1 2.0444(15) . ?
Mn1 N2 2.0903(15) . ?
Mn1 C1 1.8228(19) . ?
Mn1 C15 1.809(2) . ?
Mn1 C16 1.803(2) . ?
O1 C1 1.147(2) . ?
O2 C8 1.228(2) . ?
O3 C15 1.131(2) . ?
O4 C16 1.151(2) . ?
N1 C2 1.354(2) . ?
N1 C14 1.343(2) . ?
N2 C3 1.363(2) . ?
N2 C4 1.349(2) . ?
N3 C8 1.342(2) . ?
N3 C9 1.462(2) . ?
N3 C10 1.455(2) . ?
C2 C3 1.472(2) . ?
C2 C11 1.391(2) . ?
C3 C7 1.390(2) . ?
C4 C5 1.388(3) . ?
C4 C8 1.512(2) . ?
C5 H5 0.9500 . ?
C5 C6 1.386(3) . ?
C6 H6 0.9500 . ?
C6 C7 1.385(3) . ?
C7 H7 0.9500 . ?
C9 H9A 0.9800 . ?
C9 H9B 0.9800 . ?
C9 H9C 0.9800 . ?
C10 H10A 0.9800 . ?
C10 H10B 0.9800 . ?
C10 H10C 0.9800 . ?
C11 H11 0.9500 . ?
C11 C12 1.386(3) . ?
C12 H12 0.9500 . ?
C12 C13 1.382(3) . ?
C13 H13 0.9500 . ?
C13 C14 1.384(3) . ?
C14 H14 0.9500 . ?

loop_
_geom_torsion_atom_site_label_1
_geom_torsion_atom_site_label_2
_geom_torsion_atom_site_label_3
_geom_torsion_atom_site_label_4
_geom_torsion
_geom_torsion_site_symmetry_1
_geom_torsion_site_symmetry_2
_geom_torsion_site_symmetry_3
_geom_torsion_site_symmetry_4
_geom_torsion_publ_flag
Mn1 N1 C2 C3 5.77(19) . . . . ?
Mn1 N1 C2 C11 -177.46(13) . . . . ?
Mn1 N1 C14 C13 177.73(14) . . . . ?
Mn1 N2 C3 C2 -7.88(18) . . . . ?
Mn1 N2 C3 C7 174.78(13) . . . . ?
Mn1 N2 C4 C5 -175.56(13) . . . . ?
Mn1 N2 C4 C8 13.5(2) . . . . ?
N1 C2 C3 N2 1.6(2) . . . . ?
N1 C2 C3 C7 178.92(16) . . . . ?
N1 C2 C11 C12 -0.9(3) . . . . ?
N2 C3 C7 C6 1.7(3) . . . . ?
N2 C4 C5 C6 0.8(3) . . . . ?
N2 C4 C8 O2 62.6(2) . . . . ?
N2 C4 C8 N3 -121.00(18) . . . . ?
C2 N1 C14 C13 -0.4(3) . . . . ?
C2 C3 C7 C6 -175.48(16) . . . . ?
C2 C11 C12 C13 0.4(3) . . . . ?
C3 N2 C4 C5 1.3(2) . . . . ?
C3 N2 C4 C8 -169.66(15) . . . . ?
C3 C2 C11 C12 175.61(17) . . . . ?
C4 N2 C3 C2 174.84(15) . . . . ?
C4 N2 C3 C7 -2.5(2) . . . . ?
C4 C5 C6 C7 -1.6(3) . . . . ?
C5 C4 C8 O2 -108.8(2) . . . . ?
C5 C4 C8 N3 67.6(2) . . . . ?
C5 C6 C7 C3 0.5(3) . . . . ?
C8 C4 C5 C6 171.71(16) . . . . ?
C9 N3 C8 O2 5.1(3) . . . . ?
C9 N3 C8 C4 -170.99(16) . . . . ?
C10 N3 C8 O2 179.69(17) . . . . ?
C10 N3 C8 C4 3.6(3) . . . . ?
C11 C2 C3 N2 -175.15(16) . . . . ?
C11 C2 C3 C7 2.2(3) . . . . ?
C11 C12 C13 C14 0.0(3) . . . . ?
C12 C13 C14 N1 0.0(3) . . . . ?
C14 N1 C2 C3 -175.91(15) . . . . ?
C14 N1 C2 C11 0.9(3) . . . . ?
